data_2227242
loop_
_publ_author_name
'Guo, Jin-Bao'

_publ_section_title
;
 2-Bromo-4-chloro-6-[(<i>E</i>)-<i>o</i>-tolyliminomethyl]phenol
;
_journal_coeditor_code BT5360
_journal_issue 10
_journal_name_full 'Acta Crystallographica Section E'
_journal_page_first o2689
_journal_paper_doi 10.1107/S1600536810037931
_journal_volume 66
_journal_year 2010
_chemical_formula_iupac 'C14 H11 Br Cl N O'
_chemical_formula_moiety 'C14 H11 Br Cl N O'
_chemical_formula_sum 'C14 H11 Br Cl N O'
_chemical_formula_weight 324.60
_chemical_name_systematic
;
2-Bromo-4-chloro-6-[(<i>E</i>)-<i>o</i>-tolyliminomethyl]phenol
;
_space_group_IT_number 19
_symmetry_cell_setting orthorhombic
_symmetry_space_group_name_Hall 'P 2ac 2ab'
_symmetry_space_group_name_H-M 'P 21 21 21'
_atom_sites_solution_hydrogens geom
_atom_sites_solution_primary direct
_atom_sites_solution_secondary difmap
_audit_creation_method SHELXL-97
_cell_angle_alpha 90.00
_cell_angle_beta 90.00
_cell_angle_gamma 90.00
_cell_formula_units_Z 4
_cell_length_a 7.5388(9)
_cell_length_b 12.2452(11)
_cell_length_c 14.2440(16)
_cell_measurement_reflns_used 2013
_cell_measurement_temperature 298(2)
_cell_measurement_theta_max 23.664
_cell_measurement_theta_min 2.194
_cell_volume 1314.9(2)
_computing_cell_refinement 'SAINT (Bruker, 2003)'
_computing_data_collection 'SMART (Bruker, 2003)'
_computing_data_reduction 'SAINT (Bruker, 2003)'
_computing_molecular_graphics 'SHELXTL (Sheldrick, 2008)'
_computing_publication_material 'SHELXTL (Sheldrick, 2008)'
_computing_structure_refinement 'SHELXL97 (Sheldrick, 2008)'
_computing_structure_solution 'SHELXS97 (Sheldrick, 2008)'
_diffrn_ambient_temperature 298(2)
_diffrn_measured_fraction_theta_full 0.997
_diffrn_measured_fraction_theta_max 0.997
_diffrn_measurement_device_type 'Bruker SMART CCD area-detector'
_diffrn_measurement_method '\f and \w'
_diffrn_radiation_monochromator graphite
_diffrn_radiation_source 'fine-focus sealed tube'
_diffrn_radiation_type MoK\a
_diffrn_radiation_wavelength 0.71073
_diffrn_reflns_av_R_equivalents 0.0310
_diffrn_reflns_av_sigmaI/netI 0.0528
_diffrn_reflns_limit_h_max 8
_diffrn_reflns_limit_h_min -8
_diffrn_reflns_limit_k_max 14
_diffrn_reflns_limit_k_min -14
_diffrn_reflns_limit_l_max 8
_diffrn_reflns_limit_l_min -16
_diffrn_reflns_number 5422
_diffrn_reflns_theta_full 25.02
_diffrn_reflns_theta_max 25.02
_diffrn_reflns_theta_min 2.19
_exptl_absorpt_coefficient_mu 3.315
_exptl_absorpt_correction_T_max 0.4075
_exptl_absorpt_correction_T_min 0.3506
_exptl_absorpt_correction_type multi-scan
_exptl_absorpt_process_details '(SADABS; Bruker, 2003)'
_exptl_crystal_colour yellow
_exptl_crystal_density_diffrn 1.640
_exptl_crystal_density_method 'not measured'
_exptl_crystal_description block
_exptl_crystal_F_000 648
_exptl_crystal_size_max 0.40
_exptl_crystal_size_mid 0.38
_exptl_crystal_size_min 0.33
_refine_diff_density_max 0.252
_refine_diff_density_min -0.328
_refine_ls_abs_structure_details 'Flack (1983), 938 Friedel pairs'
_refine_ls_abs_structure_Flack 0.006(10)
_refine_ls_extinction_method none
_refine_ls_goodness_of_fit_ref 1.090
_refine_ls_hydrogen_treatment constr
_refine_ls_matrix_type full
_refine_ls_number_parameters 164
_refine_ls_number_reflns 2284
_refine_ls_number_restraints 0
_refine_ls_restrained_S_all 1.090
_refine_ls_R_factor_all 0.0473
_refine_ls_R_factor_gt 0.0316
_refine_ls_shift/su_max 0.001
_refine_ls_shift/su_mean 0.000
_refine_ls_structure_factor_coef Fsqd
_refine_ls_weighting_details 'calc w=1/[\s^2^(Fo^2^)+(0.0039P)^2^] where P=(Fo^2^+2Fc^2^)/3'
_refine_ls_weighting_scheme calc
_refine_ls_wR_factor_gt 0.0545
_refine_ls_wR_factor_ref 0.0569
_reflns_number_gt 1815
_reflns_number_total 2284
_reflns_threshold_expression I>2\s(I)
_cod_data_source_file bt5360.cif
_cod_data_source_block I
_cod_database_code 2227242
_cod_database_fobs_code 2227242

loop_
_symmetry_equiv_pos_as_xyz
'x, y, z'
'-x+1/2, -y, z+1/2'
'-x, y+1/2, -z+1/2'
'x+1/2, -y+1/2, -z'

loop_
_atom_site_type_symbol
_atom_site_label
_atom_site_fract_x
_atom_site_fract_y
_atom_site_fract_z
_atom_site_U_iso_or_equiv
_atom_site_adp_type
_atom_site_calc_flag
_atom_site_refinement_flags
_atom_site_occupancy
_atom_site_disorder_assembly
_atom_site_disorder_group
Br Br1 0.04915(6) 0.84654(3) -0.29615(2) 0.06176(15) Uani d . 1 . .
Cl Cl1 0.26999(17) 1.17472(7) -0.05785(7) 0.0692(3) Uani d . 1 . .
N N1 0.1302(3) 0.6835(2) 0.05868(17) 0.0362(7) Uani d . 1 . .
O O1 0.0835(3) 0.71558(18) -0.11917(15) 0.0500(7) Uani d . 1 . .
H H1 0.0929 0.6804 -0.0704 0.075 Uiso calc R 1 . .
C C1 0.1777(5) 0.7832(3) 0.0667(2) 0.0388(9) Uani d . 1 . .
H H1A 0.2136 0.8093 0.1250 0.047 Uiso calc R 1 . .
C C2 0.1770(4) 0.8568(3) -0.0137(2) 0.0339(8) Uani d . 1 . .
C C3 0.1263(4) 0.8203(3) -0.1027(2) 0.0376(9) Uani d . 1 . .
C C4 0.1196(5) 0.8952(3) -0.1764(2) 0.0400(9) Uani d . 1 . .
C C5 0.1624(5) 1.0029(3) -0.1627(2) 0.0450(10) Uani d . 1 . .
H H5 0.1554 1.0522 -0.2122 0.054 Uiso calc R 1 . .
C C6 0.2160(5) 1.0382(3) -0.0746(2) 0.0447(10) Uani d . 1 . .
C C7 0.2229(5) 0.9665(3) -0.0010(2) 0.0408(9) Uani d . 1 . .
H H7 0.2583 0.9909 0.0579 0.049 Uiso calc R 1 . .
C C8 0.1220(5) 0.6153(3) 0.1403(2) 0.0364(9) Uani d . 1 . .
C C9 0.1705(5) 0.5059(3) 0.1305(2) 0.0360(9) Uani d . 1 . .
C C10 0.1639(5) 0.4404(3) 0.2096(3) 0.0477(9) Uani d . 1 . .
H H10 0.1993 0.3678 0.2053 0.057 Uiso calc R 1 . .
C C11 0.1059(5) 0.4805(3) 0.2947(3) 0.0516(11) Uani d . 1 . .
H H11 0.1014 0.4348 0.3467 0.062 Uiso calc R 1 . .
C C12 0.0553(5) 0.5866(3) 0.3027(2) 0.0478(9) Uani d . 1 . .
H H12 0.0163 0.6133 0.3602 0.057 Uiso calc R 1 . .
C C13 0.0618(5) 0.6549(3) 0.22552(19) 0.0415(8) Uani d . 1 . .
H H13 0.0259 0.7273 0.2309 0.050 Uiso calc R 1 . .
C C14 0.2313(6) 0.4607(3) 0.0376(2) 0.0600(12) Uani d . 1 . .
H H14A 0.2589 0.3845 0.0445 0.090 Uiso calc R 1 . .
H H14B 0.3352 0.4993 0.0171 0.090 Uiso calc R 1 . .
H H14C 0.1387 0.4692 -0.0081 0.090 Uiso calc R 1 . .

loop_
_atom_site_aniso_label
_atom_site_aniso_U_11
_atom_site_aniso_U_22
_atom_site_aniso_U_33
_atom_site_aniso_U_12
_atom_site_aniso_U_13
_atom_site_aniso_U_23
Br1 0.0701(3) 0.0765(3) 0.03869(18) 0.0032(3) -0.0065(2) 0.0004(2)
Cl1 0.1052(9) 0.0331(5) 0.0692(6) -0.0064(6) -0.0041(6) 0.0075(5)
N1 0.0390(18) 0.0323(16) 0.0372(15) -0.0012(14) 0.0006(13) 0.0021(14)
O1 0.064(2) 0.0434(14) 0.0423(13) -0.0024(13) -0.0035(13) -0.0011(11)
C1 0.034(2) 0.045(2) 0.038(2) 0.0001(18) 0.0003(18) 0.0037(18)
C2 0.035(2) 0.033(2) 0.0335(17) 0.0014(19) 0.0021(15) 0.0014(18)
C3 0.033(2) 0.034(2) 0.046(2) 0.0048(17) 0.0093(16) -0.0010(18)
C4 0.036(2) 0.050(2) 0.034(2) 0.0074(18) 0.0019(16) 0.0027(17)
C5 0.045(3) 0.050(2) 0.040(2) 0.009(2) 0.0088(19) 0.0144(19)
C6 0.045(3) 0.038(2) 0.050(2) 0.001(2) 0.0066(19) 0.006(2)
C7 0.045(3) 0.041(2) 0.0354(19) -0.002(2) 0.0011(17) 0.0011(18)
C8 0.038(2) 0.036(2) 0.0354(19) -0.0042(16) -0.0018(16) 0.0049(16)
C9 0.039(2) 0.030(2) 0.0396(19) -0.0054(18) -0.0004(18) 0.0001(17)
C10 0.052(3) 0.033(2) 0.058(2) -0.0044(18) -0.001(2) 0.004(2)
C11 0.063(3) 0.051(3) 0.041(2) -0.010(2) -0.006(2) 0.017(2)
C12 0.054(3) 0.053(2) 0.0363(19) -0.012(2) 0.005(2) 0.0002(19)
C13 0.049(2) 0.0355(19) 0.0402(18) 0.002(2) 0.0055(17) -0.0007(17)
C14 0.075(3) 0.050(2) 0.055(2) 0.000(3) 0.015(2) 0.000(2)

loop_
_atom_type_symbol
_atom_type_description
_atom_type_scat_dispersion_real
_atom_type_scat_dispersion_imag
_atom_type_scat_source
C C 0.0033 0.0016 'International Tables Vol C Tables 4.2.6.8 and 6.1.1.4'
H H 0.0000 0.0000 'International Tables Vol C Tables 4.2.6.8 and 6.1.1.4'
N N 0.0061 0.0033 'International Tables Vol C Tables 4.2.6.8 and 6.1.1.4'
O O 0.0106 0.0060 'International Tables Vol C Tables 4.2.6.8 and 6.1.1.4'
Cl Cl 0.1484 0.1585 'International Tables Vol C Tables 4.2.6.8 and 6.1.1.4'
Br Br -0.2901 2.4595 'International Tables Vol C Tables 4.2.6.8 and 6.1.1.4'

loop_
_geom_angle_atom_site_label_1
_geom_angle_atom_site_label_2
_geom_angle_atom_site_label_3
_geom_angle_site_symmetry_1
_geom_angle_site_symmetry_3
_geom_angle
_geom_angle_publ_flag
C1 N1 C8 . . 119.8(3) ?
C3 O1 H1 . . 109.5 ?
N1 C1 C2 . . 121.3(3) ?
N1 C1 H1A . . 119.3 ?
C2 C1 H1A . . 119.3 ?
C7 C2 C3 . . 119.4(3) ?
C7 C2 C1 . . 119.5(3) ?
C3 C2 C1 . . 121.1(3) ?
O1 C3 C4 . . 119.2(3) ?
O1 C3 C2 . . 121.9(3) ?
C4 C3 C2 . . 118.9(3) ?
C5 C4 C3 . . 121.0(3) ?
C5 C4 Br1 . . 120.0(3) ?
C3 C4 Br1 . . 119.0(3) ?
C4 C5 C6 . . 119.8(3) ?
C4 C5 H5 . . 120.1 ?
C6 C5 H5 . . 120.1 ?
C7 C6 C5 . . 120.3(3) ?
C7 C6 Cl1 . . 120.2(3) ?
C5 C6 Cl1 . . 119.5(3) ?
C6 C7 C2 . . 120.5(3) ?
C6 C7 H7 . . 119.7 ?
C2 C7 H7 . . 119.7 ?
C13 C8 C9 . . 120.7(3) ?
C13 C8 N1 . . 121.5(3) ?
C9 C8 N1 . . 117.8(3) ?
C10 C9 C8 . . 117.7(3) ?
C10 C9 C14 . . 120.8(3) ?
C8 C9 C14 . . 121.4(3) ?
C11 C10 C9 . . 121.3(3) ?
C11 C10 H10 . . 119.3 ?
C9 C10 H10 . . 119.3 ?
C12 C11 C10 . . 120.2(3) ?
C12 C11 H11 . . 119.9 ?
C10 C11 H11 . . 119.9 ?
C11 C12 C13 . . 120.1(3) ?
C11 C12 H12 . . 119.9 ?
C13 C12 H12 . . 119.9 ?
C12 C13 C8 . . 119.8(3) ?
C12 C13 H13 . . 120.1 ?
C8 C13 H13 . . 120.1 ?
C9 C14 H14A . . 109.5 ?
C9 C14 H14B . . 109.5 ?
H14A C14 H14B . . 109.5 ?
C9 C14 H14C . . 109.5 ?
H14A C14 H14C . . 109.5 ?
H14B C14 H14C . . 109.5 ?

loop_
_geom_bond_atom_site_label_1
_geom_bond_atom_site_label_2
_geom_bond_site_symmetry_2
_geom_bond_distance
_geom_bond_publ_flag
Br1 C4 . 1.883(3) ?
Cl1 C6 . 1.737(4) ?
N1 C1 . 1.277(4) ?
N1 C8 . 1.433(4) ?
O1 C3 . 1.343(4) ?
O1 H1 . 0.8200 ?
C1 C2 . 1.458(4) ?
C1 H1A . 0.9300 ?
C2 C7 . 1.398(5) ?
C2 C3 . 1.398(4) ?
C3 C4 . 1.394(4) ?
C4 C5 . 1.373(5) ?
C5 C6 . 1.386(4) ?
C5 H5 . 0.9300 ?
C6 C7 . 1.368(4) ?
C7 H7 . 0.9300 ?
C8 C13 . 1.383(4) ?
C8 C9 . 1.395(4) ?
C9 C10 . 1.385(4) ?
C9 C14 . 1.506(5) ?
C10 C11 . 1.378(5) ?
C10 H10 . 0.9300 ?
C11 C12 . 1.359(5) ?
C11 H11 . 0.9300 ?
C12 C13 . 1.382(4) ?
C12 H12 . 0.9300 ?
C13 H13 . 0.9300 ?
C14 H14A . 0.9600 ?
C14 H14B . 0.9600 ?
C14 H14C . 0.9600 ?

loop_
_geom_hbond_atom_site_label_D
_geom_hbond_atom_site_label_H
_geom_hbond_atom_site_label_A
_geom_hbond_site_symmetry_A
_geom_hbond_distance_DH
_geom_hbond_distance_HA
_geom_hbond_distance_DA
_geom_hbond_angle_DHA
_geom_hbond_publ_flag
O1 H1 N1 . 0.82 1.86 2.588(3) 147 y

loop_
_geom_torsion_atom_site_label_1
_geom_torsion_atom_site_label_2
_geom_torsion_atom_site_label_3
_geom_torsion_atom_site_label_4
_geom_torsion_site_symmetry_1
_geom_torsion_site_symmetry_2
_geom_torsion_site_symmetry_3
_geom_torsion_site_symmetry_4
_geom_torsion
_geom_torsion_publ_flag
C8 N1 C1 C2 . . . . -176.1(3) ?
N1 C1 C2 C7 . . . . 177.3(3) ?
N1 C1 C2 C3 . . . . -0.9(5) ?
C7 C2 C3 O1 . . . . 179.0(3) ?
C1 C2 C3 O1 . . . . -2.8(5) ?
C7 C2 C3 C4 . . . . -1.3(5) ?
C1 C2 C3 C4 . . . . 176.9(3) ?
O1 C3 C4 C5 . . . . -180.0(3) ?
C2 C3 C4 C5 . . . . 0.3(5) ?
O1 C3 C4 Br1 . . . . 0.4(4) ?
C2 C3 C4 Br1 . . . . -179.4(3) ?
C3 C4 C5 C6 . . . . 1.1(5) ?
Br1 C4 C5 C6 . . . . -179.3(3) ?
C4 C5 C6 C7 . . . . -1.4(6) ?
C4 C5 C6 Cl1 . . . . 180.0(3) ?
C5 C6 C7 C2 . . . . 0.4(5) ?
Cl1 C6 C7 C2 . . . . 179.0(3) ?
C3 C2 C7 C6 . . . . 0.9(5) ?
C1 C2 C7 C6 . . . . -177.3(3) ?
C1 N1 C8 C13 . . . . 38.4(5) ?
C1 N1 C8 C9 . . . . -144.0(3) ?
C13 C8 C9 C10 . . . . -2.8(5) ?
N1 C8 C9 C10 . . . . 179.5(3) ?
C13 C8 C9 C14 . . . . 178.3(3) ?
N1 C8 C9 C14 . . . . 0.6(5) ?
C8 C9 C10 C11 . . . . 2.1(5) ?
C14 C9 C10 C11 . . . . -179.0(3) ?
C9 C10 C11 C12 . . . . -0.7(6) ?
C10 C11 C12 C13 . . . . 0.0(6) ?
C11 C12 C13 C8 . . . . -0.8(6) ?
C9 C8 C13 C12 . . . . 2.2(6) ?
N1 C8 C13 C12 . . . . 179.8(3) ?

loop_
_cod_related_entry_id
_cod_related_entry_database
_cod_related_entry_code
1 ChemSpider 30656186
